data_4517676
loop_
_publ_author_name
'Hu, Lu'
'He, Chunlin'
'Zhao, Gang'
'Imler, Gregory H.'
'Parrish, Damon A.'
'Shreeve, Jean&#x2019;ne M.'

_publ_section_title
;
 Selecting Suitable Substituents for Energetic Materials Based on a Fused
 Triazolo-[1,2,4,5]tetrazine Ring
;
_journal_name_full 'ACS Applied Energy Materials'
_journal_paper_doi 10.1021/acsaem.0c00487
_journal_year 2020
_chemical_formula_moiety 'C3 H2 N9 O, H4 N'
_chemical_formula_sum 'C3 H6 N10 O'
_chemical_formula_weight 198.18
_space_group_crystal_system monoclinic
_space_group_IT_number 14
_space_group_name_Hall '-P 2yn'
_space_group_name_H-M_alt 'P 1 21/n 1'
_atom_sites_solution_hydrogens mixed
_audit_creation_method SHELXL-2014/7
_cell_angle_alpha 90
_cell_angle_beta 92.5425(10)
_cell_angle_gamma 90
_cell_formula_units_Z 4
_cell_length_a 3.93720(10)
_cell_length_b 6.0659(2)
_cell_length_c 33.8775(8)
_cell_measurement_reflns_used 3198
_cell_measurement_temperature 293(2)
_cell_measurement_theta_max 74.526
_cell_measurement_theta_min 2.611
_cell_volume 808.29(4)
_computing_cell_refinement 'Bruker APEX3 v2015.5-2 (Bruker, 2015)'
_computing_data_collection 'Bruker APEX3 v2015.5-2 (Bruker, 2015)'
_computing_data_reduction
;
Bruker SAINT v8.34A (Bruker, 2013), Bruker XPREP v2014/2 (Bruker, 2014)
;
_computing_molecular_graphics 'Bruker SHELXTL v2014/7 (Bruker, 2014)'
_computing_publication_material 'Bruker SHELXTL v2014/7 (Bruker, 2014)'
_computing_structure_refinement 'SHELXL-2014/7 (Sheldrick, 2014)'
_computing_structure_solution 'Bruker SHELXTL v2014/7 (Bruker, 2014)'
_diffrn_ambient_temperature 293(2)
_diffrn_measured_fraction_theta_full 0.935
_diffrn_measured_fraction_theta_max 0.920
_diffrn_measurement_device_type 'Photon 100'
_diffrn_measurement_method '\w scans'
_diffrn_radiation_monochromator 'HELIOS multilayer optics'
_diffrn_radiation_type CuK\a
_diffrn_radiation_wavelength 1.54178
_diffrn_reflns_av_R_equivalents 0.0288
_diffrn_reflns_av_unetI/netI 0.0302
_diffrn_reflns_Laue_measured_fraction_full 0.935
_diffrn_reflns_Laue_measured_fraction_max 0.920
_diffrn_reflns_limit_h_max 4
_diffrn_reflns_limit_h_min -4
_diffrn_reflns_limit_k_max 7
_diffrn_reflns_limit_k_min -5
_diffrn_reflns_limit_l_max 35
_diffrn_reflns_limit_l_min -39
_diffrn_reflns_number 4574
_diffrn_reflns_point_group_measured_fraction_full 0.935
_diffrn_reflns_point_group_measured_fraction_max 0.920
_diffrn_reflns_theta_full 67.679
_diffrn_reflns_theta_max 74.517
_diffrn_reflns_theta_min 2.611
_diffrn_source '1uS microfocus'
_exptl_absorpt_coefficient_mu 1.142
_exptl_absorpt_correction_T_max 0.7538
_exptl_absorpt_correction_T_min 0.6396
_exptl_absorpt_correction_type multi-scan
_exptl_absorpt_process_details 'SADABS v2014/5 (Bruker, 2008)'
_exptl_crystal_colour 'clear orange'
_exptl_crystal_density_diffrn 1.629
_exptl_crystal_description plate
_exptl_crystal_F_000 408
_exptl_crystal_size_max 0.250
_exptl_crystal_size_mid 0.165
_exptl_crystal_size_min 0.031
_refine_diff_density_max 0.213
_refine_diff_density_min -0.195
_refine_diff_density_rms 0.042
_refine_ls_extinction_coef 0.0131(10)
_refine_ls_extinction_expression Fc^*^=kFc[1+0.001xFc^2^\l^3^/sin(2\q)]^-1/4^
_refine_ls_extinction_method 'SHELXL-2014/7 (Sheldrick 2014'
_refine_ls_goodness_of_fit_ref 1.131
_refine_ls_hydrogen_treatment mixed
_refine_ls_matrix_type full
_refine_ls_number_parameters 144
_refine_ls_number_reflns 1508
_refine_ls_number_restraints 8
_refine_ls_restrained_S_all 1.128
_refine_ls_R_factor_all 0.0477
_refine_ls_R_factor_gt 0.0379
_refine_ls_shift/su_max 0.000
_refine_ls_shift/su_mean 0.000
_refine_ls_structure_factor_coef Fsqd
_refine_ls_weighting_details 'w=1/[\s^2^(Fo^2^)+(0.0342P)^2^+0.2522P] where P=(Fo^2^+2Fc^2^)/3'
_refine_ls_weighting_scheme calc
_refine_ls_wR_factor_gt 0.0869
_refine_ls_wR_factor_ref 0.0919
_reflns_Friedel_coverage 0.000
_reflns_number_gt 1268
_reflns_number_total 1508
_reflns_threshold_expression 'I > 2\s(I)'
_cod_data_source_file ae0c00487_si_002.cif
_cod_data_source_block shrv618
_cod_original_sg_symbol_H-M 'P 21/n'
_cod_database_code 4517676
_shelx_shelxl_version_number 2014/7
_shelx_space_group_comment
;
The symmetry employed for this shelxl refinement is uniquely defined
by the following loop, which should always be used as a source of
symmetry information in preference to the above space-group names.
They are only intended as comments.
;
_shelx_estimated_absorpt_t_min 0.763
_shelx_estimated_absorpt_t_max 0.965

loop_
_space_group_symop_operation_xyz
'x, y, z'
'-x+1/2, y+1/2, -z+1/2'
'-x, -y, -z'
'x-1/2, -y-1/2, z-1/2'

loop_
_atom_site_label
_atom_site_type_symbol
_atom_site_fract_x
_atom_site_fract_y
_atom_site_fract_z
_atom_site_U_iso_or_equiv
_atom_site_adp_type
_atom_site_occupancy
_atom_site_site_symmetry_order
_atom_site_calc_flag
_atom_site_refinement_flags_posn
_atom_site_refinement_flags_adp
_atom_site_refinement_flags_occupancy
_atom_site_disorder_assembly
_atom_site_disorder_group
O1 O 0.1698(4) 0.5030(2) 0.26295(3) 0.0468(4) Uani 1 1 d . . . . .
N2 N 0.1735(4) 0.6336(3) 0.29240(4) 0.0397(4) Uani 1 1 d . . . . .
N3 N 0.3262(4) 0.5498(2) 0.32314(4) 0.0364(4) Uani 1 1 d . . . . .
C4 C 0.3127(4) 0.6891(3) 0.35507(5) 0.0311(4) Uani 1 1 d . . . . .
N5 N 0.1412(4) 0.8779(2) 0.36006(4) 0.0383(4) Uani 1 1 d . . . . .
N6 N 0.1985(4) 0.9466(2) 0.39814(4) 0.0405(4) Uani 1 1 d . . . . .
C7 C 0.4032(4) 0.8000(3) 0.41546(5) 0.0325(4) Uani 1 1 d . . . . .
N8 N 0.5258(4) 0.7981(2) 0.45350(4) 0.0382(4) Uani 1 1 d . . . . .
N9 N 0.7193(4) 0.6358(2) 0.46393(4) 0.0360(4) Uani 1 1 d . . . . .
C10 C 0.7962(4) 0.4709(3) 0.43575(5) 0.0308(4) Uani 1 1 d . . . . .
N11 N 1.0035(4) 0.3163(3) 0.45045(4) 0.0439(4) Uani 1 1 d . . . . .
H11A H 1.0676 0.2105 0.4356 0.053 Uiso 1 1 calc R U . . .
H11B H 1.0738 0.3217 0.4748 0.053 Uiso 1 1 calc R U . . .
N12 N 0.6889(4) 0.4626(2) 0.39857(4) 0.0313(3) Uani 1 1 d . . . . .
N13 N 0.4799(3) 0.6378(2) 0.38956(4) 0.0290(3) Uani 1 1 d . . . . .
N14 N 0.7356(4) 0.6591(3) 0.20146(5) 0.0415(4) Uani 1 1 d D . . . .
H14A H 0.568(4) 0.731(3) 0.2140(6) 0.075(8) Uiso 1 1 d D . . . .
H14B H 0.878(5) 0.592(4) 0.2200(5) 0.072(7) Uiso 1 1 d D . . . .
H14C H 0.852(5) 0.762(3) 0.1876(6) 0.079(8) Uiso 1 1 d D . . . .
H14D H 0.642(5) 0.557(3) 0.1846(5) 0.059(7) Uiso 1 1 d D . . . .

loop_
_atom_site_aniso_label
_atom_site_aniso_U_11
_atom_site_aniso_U_22
_atom_site_aniso_U_33
_atom_site_aniso_U_23
_atom_site_aniso_U_13
_atom_site_aniso_U_12
O1 0.0665(10) 0.0449(8) 0.0282(7) -0.0036(5) -0.0084(6) 0.0049(6)
N2 0.0528(10) 0.0372(8) 0.0287(8) 0.0007(6) -0.0040(6) 0.0033(7)
N3 0.0455(9) 0.0355(8) 0.0276(8) -0.0020(6) -0.0045(6) 0.0094(6)
C4 0.0341(10) 0.0305(8) 0.0285(9) 0.0017(6) -0.0007(6) 0.0022(7)
N5 0.0440(9) 0.0359(8) 0.0344(8) -0.0017(6) -0.0037(6) 0.0112(6)
N6 0.0494(10) 0.0371(8) 0.0345(8) -0.0064(6) -0.0031(6) 0.0127(7)
C7 0.0361(10) 0.0310(9) 0.0304(9) -0.0054(6) 0.0006(6) 0.0065(7)
N8 0.0434(9) 0.0377(8) 0.0332(8) -0.0066(6) -0.0014(6) 0.0086(6)
N9 0.0407(9) 0.0377(8) 0.0293(8) -0.0064(6) -0.0027(6) 0.0083(6)
C10 0.0331(9) 0.0316(9) 0.0275(9) -0.0023(6) -0.0006(6) 0.0030(7)
N11 0.0575(11) 0.0427(9) 0.0303(8) -0.0058(6) -0.0102(7) 0.0198(7)
N12 0.0351(8) 0.0304(7) 0.0281(8) -0.0014(5) -0.0022(5) 0.0085(6)
N13 0.0312(8) 0.0280(7) 0.0277(7) -0.0022(5) 0.0000(5) 0.0049(5)
N14 0.0438(10) 0.0410(9) 0.0389(9) -0.0014(7) -0.0069(7) -0.0049(7)

loop_
_atom_type_symbol
_atom_type_description
_atom_type_scat_dispersion_real
_atom_type_scat_dispersion_imag
_atom_type_scat_source
C C 0.0181 0.0091 'International Tables Vol C Tables 4.2.6.8 and 6.1.1.4'
H H 0.0000 0.0000 'International Tables Vol C Tables 4.2.6.8 and 6.1.1.4'
N N 0.0311 0.0180 'International Tables Vol C Tables 4.2.6.8 and 6.1.1.4'
O O 0.0492 0.0322 'International Tables Vol C Tables 4.2.6.8 and 6.1.1.4'

loop_
_geom_angle_atom_site_label_1
_geom_angle_atom_site_label_2
_geom_angle_atom_site_label_3
_geom_angle
_geom_angle_site_symmetry_1
_geom_angle_site_symmetry_3
_geom_angle_publ_flag
O1 N2 N3 112.19(14) . . ?
N2 N3 C4 111.19(14) . . ?
N5 C4 N13 108.40(14) . . ?
N5 C4 N3 131.27(15) . . ?
N13 C4 N3 120.26(14) . . ?
C4 N5 N6 108.43(13) . . ?
C7 N6 N5 106.65(13) . . ?
N6 C7 N8 127.80(15) . . ?
N6 C7 N13 110.41(14) . . ?
N8 C7 N13 121.79(14) . . ?
N9 N8 C7 116.73(14) . . ?
N8 N9 C10 119.65(13) . . ?
N12 C10 N11 120.00(15) . . ?
N12 C10 N9 127.00(14) . . ?
N11 C10 N9 113.00(14) . . ?
C10 N11 H11A 120.0 . . ?
C10 N11 H11B 120.0 . . ?
H11A N11 H11B 120.0 . . ?
C10 N12 N13 110.40(13) . . ?
C4 N13 C7 106.11(13) . . ?
C4 N13 N12 129.47(13) . . ?
C7 N13 N12 124.41(13) . . ?
H14A N14 H14B 108.8(16) . . ?
H14A N14 H14C 107.6(17) . . ?
H14B N14 H14C 110(2) . . ?
H14A N14 H14D 109.6(16) . . ?
H14B N14 H14D 110(2) . . ?
H14C N14 H14D 109.8(16) . . ?

loop_
_geom_bond_atom_site_label_1
_geom_bond_atom_site_label_2
_geom_bond_distance
_geom_bond_site_symmetry_2
_geom_bond_publ_flag
O1 N2 1.2737(18) . ?
N2 N3 1.2840(19) . ?
N3 C4 1.376(2) . ?
C4 N5 1.344(2) . ?
C4 N13 1.352(2) . ?
N5 N6 1.365(2) . ?
N6 C7 1.320(2) . ?
C7 N8 1.356(2) . ?
C7 N13 1.361(2) . ?
N8 N9 1.284(2) . ?
N9 C10 1.424(2) . ?
C10 N12 1.312(2) . ?
C10 N11 1.326(2) . ?
N11 H11A 0.8600 . ?
N11 H11B 0.8600 . ?
N12 N13 1.3703(18) . ?
N14 H14A 0.914(9) . ?
N14 H14B 0.918(10) . ?
N14 H14C 0.914(9) . ?
N14 H14D 0.907(9) . ?

loop_
_geom_hbond_atom_site_label_D
_geom_hbond_atom_site_label_H
_geom_hbond_atom_site_label_A
_geom_hbond_distance_DH
_geom_hbond_distance_HA
_geom_hbond_distance_DA
_geom_hbond_angle_DHA
_geom_hbond_site_symmetry_A
N11 H11A N6 0.86 2.12 2.980(2) 177.0 1_645
N11 H11B N9 0.86 2.21 3.0676(19) 174.6 3_766
N14 H14A O1 0.914(9) 2.065(12) 2.920(2) 155.0(19) 2
N14 H14A N2 0.914(9) 2.625(17) 3.310(2) 132.2(17) 2
N14 H14B O1 0.918(10) 1.892(11) 2.800(2) 170(2) 1_655
N14 H14B N2 0.918(10) 2.678(17) 3.467(2) 144.5(19) 1_655
N14 H14C N3 0.914(9) 2.199(12) 3.068(2) 159(2) 2_655
N14 H14D N5 0.907(9) 2.138(11) 3.030(2) 167(2) 2_545

loop_
_geom_torsion_atom_site_label_1
_geom_torsion_atom_site_label_2
_geom_torsion_atom_site_label_3
_geom_torsion_atom_site_label_4
_geom_torsion
_geom_torsion_site_symmetry_1
_geom_torsion_site_symmetry_2
_geom_torsion_site_symmetry_3
_geom_torsion_site_symmetry_4
_geom_torsion_publ_flag
O1 N2 N3 C4 -177.05(14) . . . . ?
N2 N3 C4 N5 8.3(3) . . . . ?
N2 N3 C4 N13 -175.21(16) . . . . ?
N13 C4 N5 N6 -0.3(2) . . . . ?
N3 C4 N5 N6 176.51(17) . . . . ?
C4 N5 N6 C7 0.2(2) . . . . ?
N5 N6 C7 N8 -179.06(17) . . . . ?
N5 N6 C7 N13 0.0(2) . . . . ?
N6 C7 N8 N9 179.18(18) . . . . ?
N13 C7 N8 N9 0.2(3) . . . . ?
C7 N8 N9 C10 0.5(2) . . . . ?
N8 N9 C10 N12 -0.1(3) . . . . ?
N8 N9 C10 N11 178.78(16) . . . . ?
N11 C10 N12 N13 -179.71(16) . . . . ?
N9 C10 N12 N13 -0.9(2) . . . . ?
N5 C4 N13 C7 0.31(19) . . . . ?
N3 C4 N13 C7 -176.93(15) . . . . ?
N5 C4 N13 N12 -179.34(15) . . . . ?
N3 C4 N13 N12 3.4(3) . . . . ?
N6 C7 N13 C4 -0.2(2) . . . . ?
N8 C7 N13 C4 178.94(16) . . . . ?
N6 C7 N13 N12 179.48(15) . . . . ?
N8 C7 N13 N12 -1.4(3) . . . . ?
C10 N12 N13 C4 -178.81(16) . . . . ?
C10 N12 N13 C7 1.6(2) . . . . ?
